data_9003667
loop_
_publ_author_name
'Ellemann-Olesen R'
'Malcherek, T.'

_publ_section_title
;
 Temperature and composition dependence of structural phase transitions in
 Ca(TixZr1-x)OGeO4.
 Sample: Ti20, triclinically distorted titanite structure
;
_journal_name_full 'American Mineralogist'
_journal_page_first 687
_journal_page_last 694
_journal_paper_doi 10.2138/am.2005.1767
_journal_volume 90
_journal_year 2005
_chemical_formula_structural Ca(Ti,Zr)OGeO4
_chemical_formula_sum 'Ca Ge O5 Ti0.222 Zr0.778'
_space_group_IT_number 2
_symmetry_space_group_name_Hall '-P 1 (-x,-1/2*y+1/2*z,1/2*y+1/2*z)'
_symmetry_space_group_name_H-M 'A -1'
_cell_angle_alpha 89.085
_cell_angle_beta 113.024
_cell_angle_gamma 91.001
_cell_length_a 7.35292
_cell_length_b 9.10000
_cell_length_c 6.75633
_cell_formula_units_Z 4
_cell_volume 415.981
_database_code_amcsd 0003765
_exptl_crystal_density_diffrn 4.380
_cod_original_formula_sum 'Ca (Ti.222 Zr.778) Ge O5'
_cod_database_code 9003667
_amcsd_formula_title Ca(Ti,Zr)OGeO4

loop_
_space_group_symop_operation_xyz
x,y,z
x,1/2+y,1/2+z
-x,-y,-z
-x,1/2-y,1/2-z

loop_
_atom_site_label
_atom_site_fract_x
_atom_site_fract_y
_atom_site_fract_z
_atom_site_occupancy
_atom_site_U_iso_or_equiv
Ca 0.23290 0.66740 0.50440 1.00000 0.02000
Ti1 0.50000 0.50000 0.00000 0.22200 0.00900
Zr1 0.50000 0.50000 0.00000 0.77800 0.00900
Ti2 0.00000 0.50000 0.00000 0.22200 0.01100
Zr2 0.00000 0.50000 0.00000 0.77800 0.01100
Ge 0.74950 0.68100 0.49720 1.00000 0.01800
O1 0.74520 0.58220 0.99730 1.00000 0.00800
O2A 0.92160 0.56170 0.67570 1.00000 0.00800
O2B 0.59580 0.55540 0.33290 1.00000 0.00800
O3A 0.38790 0.71420 0.89230 1.00000 0.00800
O3B 0.12320 0.70400 0.12830 1.00000 0.00800

loop_
_cod_related_entry_id
_cod_related_entry_database
_cod_related_entry_code
1 AMCSD 0003765
